data_7241802
loop_
_publ_author_name
'Chahine, Ali Y.'
'Turner, David R.'
'Batten, Stuart R.'

_publ_section_title
;
 Crystal engineering of coordination polymers using flexible
 tetracarboxylate linkers with embedded cyclohexyldiamine cores
;
_journal_issue 3
_journal_name_full CrystEngComm
_journal_page_first 569
_journal_page_last 590
_journal_paper_doi 10.1039/D0CE01620A
_journal_volume 23
_journal_year 2021
_chemical_formula_moiety 'C46 H46 Mn2 N2 O10, C4 H9 N O'
_chemical_formula_sum 'C50 H55 Mn2 N3 O11'
_chemical_formula_weight 983.85
_space_group_crystal_system monoclinic
_space_group_IT_number 15
_space_group_name_Hall '-C 2yc'
_space_group_name_H-M_alt 'C 1 2/c 1'
_atom_sites_solution_hydrogens mixed
_audit_creation_date 2020-04-10
_audit_creation_method
;
Olex2 1.3
(compiled 2020.02.04 svn.rd84adfe8 for OlexSys, GUI svn.r6032)
;
_audit_update_record
;
2020-11-06 deposited with the CCDC.	2020-11-26 downloaded from the CCDC.
;
_cell_angle_alpha 90
_cell_angle_beta 91.17(3)
_cell_angle_gamma 90
_cell_formula_units_Z 4
_cell_length_a 34.247(7)
_cell_length_b 13.083(3)
_cell_length_c 10.812(2)
_cell_measurement_reflns_used 32629
_cell_measurement_temperature 100(2)
_cell_measurement_theta_max 26.735
_cell_measurement_theta_min 1.666
_cell_volume 4843.3(17)
_computing_cell_refinement 'XDS (Kabsch, 1993)'
_computing_data_collection 'AS QEGUI'
_computing_data_reduction 'XDS (Kabsch, 1993)'
_computing_molecular_graphics 'Olex2 1.3 (Dolomanov et al., 2009)'
_computing_publication_material 'Olex2 1.3 (Dolomanov et al., 2009)'
_computing_structure_refinement 'SHELXL 2018/3 (Sheldrick, 2015)'
_computing_structure_solution 'SHELXT 2018/2 (Sheldrick, 2018)'
_diffrn_ambient_temperature 100(2)
_diffrn_measured_fraction_theta_full 0.997
_diffrn_measured_fraction_theta_max 0.997
_diffrn_measurement_device_type 'Dectris Eiger 16M'
_diffrn_measurement_method 'Omega Scan'
_diffrn_radiation_monochromator 'Silicon Double Crystal'
_diffrn_radiation_type Synchrotron
_diffrn_radiation_wavelength 0.71073
_diffrn_reflns_av_R_equivalents 0.0532
_diffrn_reflns_av_unetI/netI 0.0310
_diffrn_reflns_Laue_measured_fraction_full 0.997
_diffrn_reflns_Laue_measured_fraction_max 0.997
_diffrn_reflns_limit_h_max 43
_diffrn_reflns_limit_h_min -43
_diffrn_reflns_limit_k_max 16
_diffrn_reflns_limit_k_min -16
_diffrn_reflns_limit_l_max 13
_diffrn_reflns_limit_l_min -13
_diffrn_reflns_number 32629
_diffrn_reflns_point_group_measured_fraction_full 0.997
_diffrn_reflns_point_group_measured_fraction_max 0.997
_diffrn_reflns_theta_full 25.242
_diffrn_reflns_theta_max 26.735
_diffrn_reflns_theta_min 1.666
_diffrn_source 'MX2 Beamline Australian Synchrotron'
_diffrn_standards_number 0
_exptl_absorpt_coefficient_mu 0.584
_exptl_absorpt_correction_type multi-scan
_exptl_absorpt_process_details 'XDS (Kabsch, 1993)'
_exptl_crystal_colour yellow
_exptl_crystal_density_diffrn 1.349
_exptl_crystal_description plate
_exptl_crystal_F_000 2056
_exptl_crystal_size_max 0.1
_exptl_crystal_size_mid 0.08
_exptl_crystal_size_min 0.05
_exptl_transmission_factor_max 0.7464
_exptl_transmission_factor_min 0.5106
_refine_diff_density_max 0.762
_refine_diff_density_min -0.455
_refine_diff_density_rms 0.082
_refine_ls_extinction_method none
_refine_ls_goodness_of_fit_ref 1.050
_refine_ls_hydrogen_treatment constr
_refine_ls_matrix_type full
_refine_ls_number_parameters 331
_refine_ls_number_reflns 5139
_refine_ls_number_restraints 2
_refine_ls_restrained_S_all 1.050
_refine_ls_R_factor_all 0.0963
_refine_ls_R_factor_gt 0.0733
_refine_ls_shift/su_max 0.000
_refine_ls_shift/su_mean 0.000
_refine_ls_structure_factor_coef Fsqd
_refine_ls_weighting_details 'w=1/[\s^2^(Fo^2^)+(0.1690P)^2^] where P=(Fo^2^+2Fc^2^)/3'
_refine_ls_weighting_scheme calc
_refine_ls_wR_factor_gt 0.2167
_refine_ls_wR_factor_ref 0.2449
_reflns_Friedel_coverage 0.000
_reflns_number_gt 3376
_reflns_number_total 5139
_reflns_threshold_expression 'I > 2\s(I)'
_cod_data_source_file d0ce01620a2.cif
_cod_data_source_block 2Mn
_cod_depositor_comments
;
The following automatic conversions were performed:

data item '_exptl_absorpt_correction_type' value 'Multi-Scan' was
changed to 'multi-scan' in accordance with the
/home/data/users/saulius/crontab/automatic-downloads/rss-feeds/RSC/lib/dictionaries/cif_core.dic
dictionary named 'cif_core.dic' version 2.4.2 last updated on
2011-04-26.

Automatic conversion script
Id: cif_fix_values 7556 2019-12-06 15:28:31Z antanas 

 Adding full bibliography for 7241796--7241816.cif.
;
_cod_original_cell_volume 4843.4(17)
_cod_database_code 7241802
_shelx_shelxl_version_number 2018/3
_shelx_space_group_comment
;
The symmetry employed for this shelxl refinement is uniquely defined
by the following loop, which should always be used as a source of
symmetry information in preference to the above space-group names.
They are only intended as comments.
;
_olex2_refinement_description
;
1. Fixed Uiso
 At 1.2 times of:
  All C(H) groups, All C(H,H) groups
 At 1.5 times of:
  All C(H,H,H) groups, All O(H,H) groups
2. Restrained distances
 N2_$1-C25_$1
 1.429 with sigma of 0.02
 C27-C26
 1.4 with sigma of 0.02
3. Others
 Fixed Sof: O6(0.5) N2(0.5) C24(0.5) H24A(0.5) H24B(0.5) H24C(0.5) C25(0.5)
 H25A(0.5) H25B(0.5) H25C(0.5) C26(0.5) C27(0.5) H27A(0.5) H27B(0.5) H27C(0.5)
4.a Rotating group:
 O5(H5A,H5B)
4.b Ternary CH refined with riding coordinates:
 C12(H12)
4.c Secondary CH2 refined with riding coordinates:
 C10(H10A,H10B), C11(H11A,H11B), C13(H13A,H13B), C14(H14A,H14B)
4.d Aromatic/amide H refined with riding coordinates:
 C2(H2), C3(H3), C5(H5), C6(H6), C8(H8), C9(H9), C16(H16), C17(H17), C19(H19),
 C20(H20), C21(H21), C22(H22)
4.e Idealised Me refined as rotating group:
 C24(H24A,H24B,H24C), C25(H25A,H25B,H25C), C27(H27A,H27B,H27C)
;
_olex2_submission_special_instructions 'No special instructions were received'

loop_
_space_group_symop_operation_xyz
'x, y, z'
'-x, y, -z+1/2'
'x+1/2, y+1/2, z'
'-x+1/2, y+1/2, -z+1/2'
'-x, -y, -z'
'x, -y, z-1/2'
'-x+1/2, -y+1/2, -z'
'x+1/2, -y+1/2, z-1/2'

loop_
_atom_site_label
_atom_site_type_symbol
_atom_site_fract_x
_atom_site_fract_y
_atom_site_fract_z
_atom_site_U_iso_or_equiv
_atom_site_adp_type
_atom_site_occupancy
_atom_site_site_symmetry_order
_atom_site_calc_flag
_atom_site_refinement_flags_posn
_atom_site_refinement_flags_adp
_atom_site_refinement_flags_occupancy
_atom_site_disorder_assembly
_atom_site_disorder_group
Mn1 Mn 0.500000 0.500000 0.500000 0.0759(3) Uani 1 2 d S . P . .
Mn2 Mn 0.500000 0.29797(6) 0.250000 0.0798(3) Uani 1 2 d S T P . .
O1 O 0.06166(8) -0.2259(2) 0.3331(3) 0.0955(8) Uani 1 1 d . . . . .
O2 O 0.03374(7) -0.0756(2) 0.3500(2) 0.0831(7) Uani 1 1 d . . . . .
O3 O 0.47497(8) 0.2305(2) 0.4068(3) 0.0909(7) Uani 1 1 d . . . . .
O4 O 0.45779(8) 0.3834(2) 0.4772(3) 0.1034(9) Uani 1 1 d . . . . .
O5 O 0.53366(8) 0.4229(2) 0.6501(2) 0.0857(7) Uani 1 1 d . . . . .
H5A H 0.536089 0.462839 0.715098 0.129 Uiso 1 1 d R U . . .
H5B H 0.520896 0.369950 0.679075 0.129 Uiso 1 1 d R U . . .
N1 N 0.28190(9) -0.1068(2) 0.8267(3) 0.0774(7) Uani 1 1 d . . . . .
C1 C 0.45498(12) 0.2874(3) 0.4743(4) 0.0867(10) Uani 1 1 d . . . . .
C2 C 0.42575(12) 0.2415(3) 0.5559(4) 0.0922(11) Uani 1 1 d . . . . .
H2 H 0.412093 0.284677 0.607801 0.111 Uiso 1 1 calc R U . . .
C3 C 0.41789(11) 0.1440(3) 0.5596(4) 0.0834(9) Uani 1 1 d . . . . .
H3 H 0.430579 0.102465 0.503343 0.100 Uiso 1 1 calc R U . . .
C4 C 0.39079(11) 0.0932(3) 0.6445(3) 0.0798(9) Uani 1 1 d . . . . .
C5 C 0.39007(13) -0.0134(3) 0.6500(4) 0.0872(10) Uani 1 1 d . . . . .
H5 H 0.405803 -0.051413 0.598103 0.105 Uiso 1 1 calc R U . . .
C6 C 0.36622(13) -0.0626(3) 0.7319(4) 0.0885(10) Uani 1 1 d . . . . .
H6 H 0.366009 -0.133609 0.734482 0.106 Uiso 1 1 calc R U . . .
C7 C 0.34265(11) -0.0084(3) 0.8101(3) 0.0799(9) Uani 1 1 d . . . . .
C8 C 0.34366(12) 0.0983(3) 0.8070(4) 0.0867(10) Uani 1 1 d . . . . .
H8 H 0.328358 0.136006 0.860512 0.104 Uiso 1 1 calc R U . . .
C9 C 0.36743(13) 0.1479(3) 0.7243(4) 0.0892(10) Uani 1 1 d . . . . .
H9 H 0.367770 0.218944 0.722173 0.107 Uiso 1 1 calc R U . . .
C10 C 0.31591(12) -0.0635(3) 0.8955(3) 0.0843(10) Uani 1 1 d . . . . .
H10A H 0.330120 -0.118172 0.937029 0.101 Uiso 1 1 calc R U . . .
H10B H 0.306842 -0.016493 0.958068 0.101 Uiso 1 1 calc R U . . .
C11 C 0.28357(12) -0.2783(3) 0.9234(3) 0.0829(10) Uani 1 1 d . . . . .
H11A H 0.305536 -0.262277 0.978074 0.099 Uiso 1 1 calc R U . . .
H11B H 0.293679 -0.304586 0.846512 0.099 Uiso 1 1 calc R U . . .
C12 C 0.25963(10) -0.1818(3) 0.8979(3) 0.0730(8) Uani 1 1 d . . . . .
H12 H 0.237500 -0.202624 0.844814 0.088 Uiso 1 1 calc R U . . .
C13 C 0.24235(12) -0.1411(3) 1.0165(3) 0.0816(9) Uani 1 1 d . . . . .
H13A H 0.227004 -0.080451 0.998255 0.098 Uiso 1 1 calc R U . . .
H13B H 0.263278 -0.122048 1.073797 0.098 Uiso 1 1 calc R U . . .
C14 C 0.25743(12) -0.0249(3) 0.7799(4) 0.0884(10) Uani 1 1 d . . . . .
H14A H 0.273303 0.021186 0.731848 0.106 Uiso 1 1 calc R U . . .
H14B H 0.247541 0.013414 0.849458 0.106 Uiso 1 1 calc R U . . .
C15 C 0.22372(11) -0.0597(3) 0.7014(3) 0.0797(9) Uani 1 1 d . . . . .
C16 C 0.22878(11) -0.1273(3) 0.6038(4) 0.0790(9) Uani 1 1 d . . . . .
H16 H 0.253633 -0.152540 0.588896 0.095 Uiso 1 1 calc R U . . .
C17 C 0.19824(11) -0.1578(3) 0.5290(4) 0.0797(9) Uani 1 1 d . . . . .
H17 H 0.202559 -0.203745 0.465079 0.096 Uiso 1 1 calc R U . . .
C18 C 0.16045(11) -0.1202(3) 0.5480(3) 0.0787(9) Uani 1 1 d . . . . .
C19 C 0.15553(11) -0.0526(3) 0.6461(4) 0.0835(10) Uani 1 1 d . . . . .
H19 H 0.130849 -0.026054 0.660440 0.100 Uiso 1 1 calc R U . . .
C20 C 0.18628(12) -0.0243(3) 0.7219(4) 0.0871(10) Uani 1 1 d . . . . .
H20 H 0.181919 0.019283 0.788122 0.105 Uiso 1 1 calc R U . . .
C21 C 0.12781(11) -0.1519(3) 0.4678(4) 0.0833(10) Uani 1 1 d . . . . .
H21 H 0.129430 -0.215519 0.429965 0.100 Uiso 1 1 calc R U . . .
C22 C 0.09626(11) -0.0969(3) 0.4450(4) 0.0834(9) Uani 1 1 d . . . . .
H22 H 0.095102 -0.030691 0.476052 0.100 Uiso 1 1 calc R U . . .
C23 C 0.06271(11) -0.1366(3) 0.3721(3) 0.0815(9) Uani 1 1 d . . . . .
O6 O 0.5020(13) 0.2586(4) 0.748(5) 0.092(3) Uani 0.5 1 d . . P A -1
N2 N 0.4901(2) 0.0923(6) 0.7796(6) 0.092(2) Uani 0.5 1 d . . P A -1
C24 C 0.502(2) -0.0177(6) 0.734(6) 0.114(12) Uani 0.5 1 d . . P A -1
H24A H 0.528346 -0.032478 0.761200 0.171 Uiso 0.5 1 calc R U P A -1
H24B H 0.500697 -0.019911 0.644846 0.171 Uiso 0.5 1 calc R U P A -1
H24C H 0.484656 -0.067636 0.766720 0.171 Uiso 0.5 1 calc R U P A -1
C25 C 0.4649(11) 0.114(2) 0.885(3) 0.090(5) Uani 0.5 1 d . . P A -1
H25A H 0.479705 0.106246 0.960616 0.135 Uiso 0.5 1 calc R U P A -1
H25B H 0.443330 0.067220 0.883942 0.135 Uiso 0.5 1 calc R U P A -1
H25C H 0.455298 0.182767 0.878565 0.135 Uiso 0.5 1 calc R U P A -1
C26 C 0.5089(2) 0.1648(7) 0.7149(7) 0.083(2) Uani 0.5 1 d D . P A -1
C27 C 0.5373(11) 0.141(2) 0.625(3) 0.094(6) Uani 0.5 1 d D . P A -1
H27A H 0.555314 0.091215 0.658162 0.141 Uiso 0.5 1 calc R U P A -1
H27B H 0.551141 0.201404 0.602478 0.141 Uiso 0.5 1 calc R U P A -1
H27C H 0.524386 0.112730 0.552464 0.141 Uiso 0.5 1 calc R U P A -1

loop_
_atom_site_aniso_label
_atom_site_aniso_U_11
_atom_site_aniso_U_22
_atom_site_aniso_U_33
_atom_site_aniso_U_23
_atom_site_aniso_U_13
_atom_site_aniso_U_12
Mn1 0.0748(5) 0.0673(5) 0.0865(5) 0.0034(3) 0.0221(4) -0.0017(3)
Mn2 0.0748(5) 0.0821(6) 0.0828(5) 0.000 0.0096(4) 0.000
O1 0.0833(16) 0.098(2) 0.1049(19) -0.0121(15) 0.0011(14) 0.0080(14)
O2 0.0722(14) 0.0871(16) 0.0903(16) -0.0022(13) 0.0114(12) 0.0020(12)
O3 0.0934(17) 0.0851(17) 0.0947(17) 0.0131(14) 0.0125(14) -0.0100(14)
O4 0.0803(16) 0.0799(19) 0.151(3) 0.0155(17) 0.0151(17) -0.0124(13)
O5 0.0859(15) 0.0771(15) 0.0952(16) 0.0051(12) 0.0252(13) 0.0055(12)
N1 0.0878(18) 0.0746(17) 0.0698(15) 0.0082(13) 0.0036(14) -0.0145(14)
C1 0.081(2) 0.081(3) 0.098(3) 0.014(2) 0.002(2) -0.0109(19)
C2 0.091(2) 0.084(3) 0.102(3) 0.004(2) 0.005(2) -0.013(2)
C3 0.080(2) 0.082(2) 0.088(2) 0.0034(18) 0.0038(18) -0.0113(18)
C4 0.082(2) 0.081(2) 0.077(2) 0.0013(17) 0.0032(17) -0.0111(17)
C5 0.094(2) 0.079(2) 0.089(2) -0.0083(18) 0.009(2) -0.0118(19)
C6 0.105(3) 0.075(2) 0.086(2) -0.0023(17) 0.013(2) -0.0148(19)
C7 0.084(2) 0.081(2) 0.075(2) 0.0027(16) 0.0027(17) -0.0160(17)
C8 0.090(2) 0.082(2) 0.089(2) -0.0032(18) 0.0162(19) -0.0105(19)
C9 0.097(2) 0.069(2) 0.101(3) 0.0034(18) 0.004(2) -0.0132(18)
C10 0.092(2) 0.085(2) 0.076(2) 0.0064(17) 0.0044(18) -0.0123(19)
C11 0.101(2) 0.0655(19) 0.083(2) -0.0004(16) 0.0285(19) -0.0001(17)
C12 0.082(2) 0.0669(18) 0.0703(18) 0.0044(14) 0.0065(15) -0.0070(15)
C13 0.100(2) 0.0629(18) 0.083(2) -0.0006(16) 0.0217(19) 0.0017(17)
C14 0.101(3) 0.082(2) 0.082(2) 0.0125(18) -0.002(2) -0.013(2)
C15 0.085(2) 0.074(2) 0.081(2) 0.0158(16) 0.0096(17) -0.0051(17)
C16 0.075(2) 0.073(2) 0.089(2) 0.0081(17) 0.0073(18) 0.0025(16)
C17 0.081(2) 0.076(2) 0.082(2) 0.0067(17) 0.0097(17) 0.0064(17)
C18 0.078(2) 0.079(2) 0.079(2) 0.0063(17) 0.0111(17) -0.0011(17)
C19 0.075(2) 0.088(2) 0.088(2) -0.0013(19) 0.0188(18) 0.0003(17)
C20 0.100(3) 0.083(2) 0.079(2) 0.0018(18) 0.020(2) -0.010(2)
C21 0.082(2) 0.083(2) 0.086(2) -0.0048(18) 0.0128(18) 0.0019(18)
C22 0.076(2) 0.085(2) 0.089(2) -0.0006(18) 0.0174(18) -0.0005(17)
C23 0.079(2) 0.082(2) 0.084(2) -0.0036(18) 0.0111(18) 0.0050(18)
O6 0.103(8) 0.075(3) 0.097(4) -0.012(13) 0.002(5) 0.022(11)
N2 0.118(7) 0.073(4) 0.085(6) 0.009(3) -0.004(4) -0.013(4)
C24 0.155(15) 0.073(4) 0.11(3) -0.005(8) -0.04(2) 0.008(12)
C25 0.127(10) 0.068(12) 0.075(8) 0.015(8) 0.004(6) -0.012(9)
C26 0.091(6) 0.070(5) 0.086(6) 0.005(4) -0.014(4) 0.001(4)
C27 0.123(10) 0.071(13) 0.086(8) -0.025(7) -0.003(7) 0.021(9)

loop_
_atom_type_symbol
_atom_type_description
_atom_type_scat_dispersion_real
_atom_type_scat_dispersion_imag
_atom_type_scat_source
C C 0.0033 0.0016 'International Tables Vol C Tables 4.2.6.8 and 6.1.1.4'
H H 0.0000 0.0000 'International Tables Vol C Tables 4.2.6.8 and 6.1.1.4'
Mn Mn 0.3368 0.7283 'International Tables Vol C Tables 4.2.6.8 and 6.1.1.4'
N N 0.0061 0.0033 'International Tables Vol C Tables 4.2.6.8 and 6.1.1.4'
O O 0.0106 0.0060 'International Tables Vol C Tables 4.2.6.8 and 6.1.1.4'

loop_
_geom_angle_atom_site_label_1
_geom_angle_atom_site_label_2
_geom_angle_atom_site_label_3
_geom_angle
_geom_angle_site_symmetry_1
_geom_angle_site_symmetry_3
_geom_angle_publ_flag
O2 Mn1 O2 180.0 7_556 3 ?
O4 Mn1 O2 92.38(11) 5_666 3 ?
O4 Mn1 O2 92.38(11) . 7_556 ?
O4 Mn1 O2 87.62(11) . 3 ?
O4 Mn1 O2 87.62(11) 5_666 7_556 ?
O4 Mn1 O4 180.0 . 5_666 ?
O4 Mn1 O5 84.20(11) 5_666 . ?
O4 Mn1 O5 84.20(12) . 5_666 ?
O4 Mn1 O5 95.80(11) . . ?
O4 Mn1 O5 95.80(11) 5_666 5_666 ?
O5 Mn1 O2 93.50(10) . 3 ?
O5 Mn1 O2 86.50(10) . 7_556 ?
O5 Mn1 O2 93.50(10) 5_666 7_556 ?
O5 Mn1 O2 86.50(10) 5_666 3 ?
O5 Mn1 O5 180.00(12) . 5_666 ?
O1 Mn2 O1 164.42(16) 4 3 ?
O2 Mn2 O1 57.32(10) 3 3 ?
O2 Mn2 O1 57.32(10) 4 4 ?
O2 Mn2 O1 137.46(11) 4 3 ?
O2 Mn2 O1 137.46(11) 3 4 ?
O2 Mn2 O2 86.87(14) 3 4 ?
O3 Mn2 O1 82.65(11) . 4 ?
O3 Mn2 O1 90.82(11) . 3 ?
O3 Mn2 O1 82.65(11) 2_655 3 ?
O3 Mn2 O1 90.82(11) 2_655 4 ?
O3 Mn2 O2 118.35(11) . 4 ?
O3 Mn2 O2 97.66(10) . 3 ?
O3 Mn2 O2 97.66(10) 2_655 4 ?
O3 Mn2 O2 118.35(11) 2_655 3 ?
O3 Mn2 O3 130.48(17) . 2_655 ?
C23 O1 Mn2 91.4(2) . 3_445 ?
Mn1 O2 Mn2 113.58(10) 3_445 3_445 ?
C23 O2 Mn1 122.9(2) . 3_445 ?
C23 O2 Mn2 91.1(2) . 3_445 ?
C1 O3 Mn2 117.0(2) . . ?
C1 O4 Mn1 140.8(3) . . ?
Mn1 O5 H5A 110.8 . . ?
Mn1 O5 H5B 111.4 . . ?
H5A O5 H5B 102.9 . . ?
C12 N1 C10 113.8(3) . . ?
C14 N1 C10 109.7(3) . . ?
C14 N1 C12 112.0(3) . . ?
O3 C1 O4 124.3(4) . . ?
O3 C1 C2 119.4(4) . . ?
O4 C1 C2 116.3(4) . . ?
C1 C2 H2 118.0 . . ?
C3 C2 C1 124.0(4) . . ?
C3 C2 H2 118.0 . . ?
C2 C3 H3 116.8 . . ?
C2 C3 C4 126.3(4) . . ?
C4 C3 H3 116.8 . . ?
C5 C4 C3 119.2(4) . . ?
C9 C4 C3 122.2(4) . . ?
C9 C4 C5 118.6(4) . . ?
C4 C5 H5 119.8 . . ?
C6 C5 C4 120.3(4) . . ?
C6 C5 H5 119.8 . . ?
C5 C6 H6 119.4 . . ?
C5 C6 C7 121.2(4) . . ?
C7 C6 H6 119.4 . . ?
C6 C7 C8 119.0(3) . . ?
C6 C7 C10 120.3(3) . . ?
C8 C7 C10 120.8(4) . . ?
C7 C8 H8 120.0 . . ?
C9 C8 C7 120.0(4) . . ?
C9 C8 H8 120.0 . . ?
C4 C9 H9 119.5 . . ?
C8 C9 C4 121.0(4) . . ?
C8 C9 H9 119.5 . . ?
N1 C10 C7 111.0(3) . . ?
N1 C10 H10A 109.4 . . ?
N1 C10 H10B 109.4 . . ?
C7 C10 H10A 109.4 . . ?
C7 C10 H10B 109.4 . . ?
H10A C10 H10B 108.0 . . ?
H11A C11 H11B 108.2 . . ?
C12 C11 H11A 109.8 . . ?
C12 C11 H11B 109.8 . . ?
C12 C11 C13 109.4(3) . 7_547 ?
C13 C11 H11A 109.8 7_547 . ?
C13 C11 H11B 109.8 7_547 . ?
N1 C12 C11 111.3(3) . . ?
N1 C12 H12 106.4 . . ?
N1 C12 C13 115.0(3) . . ?
C11 C12 H12 106.4 . . ?
C13 C12 C11 110.8(3) . . ?
C13 C12 H12 106.4 . . ?
C11 C13 H13A 109.5 7_547 . ?
C11 C13 H13B 109.5 7_547 . ?
C12 C13 C11 110.8(3) . 7_547 ?
C12 C13 H13A 109.5 . . ?
C12 C13 H13B 109.5 . . ?
H13A C13 H13B 108.1 . . ?
N1 C14 H14A 108.7 . . ?
N1 C14 H14B 108.7 . . ?
N1 C14 C15 114.2(3) . . ?
H14A C14 H14B 107.6 . . ?
C15 C14 H14A 108.7 . . ?
C15 C14 H14B 108.7 . . ?
C16 C15 C14 121.3(4) . . ?
C20 C15 C14 121.0(4) . . ?
C20 C15 C16 117.6(4) . . ?
C15 C16 H16 119.1 . . ?
C17 C16 C15 121.9(3) . . ?
C17 C16 H16 119.1 . . ?
C16 C17 H17 119.8 . . ?
C16 C17 C18 120.5(4) . . ?
C18 C17 H17 119.8 . . ?
C17 C18 C21 120.7(3) . . ?
C19 C18 C17 117.4(4) . . ?
C19 C18 C21 121.9(3) . . ?
C18 C19 H19 119.2 . . ?
C20 C19 C18 121.5(4) . . ?
C20 C19 H19 119.2 . . ?
C15 C20 H20 119.5 . . ?
C19 C20 C15 121.1(4) . . ?
C19 C20 H20 119.5 . . ?
C18 C21 H21 117.6 . . ?
C22 C21 C18 124.8(4) . . ?
C22 C21 H21 117.6 . . ?
C21 C22 H22 118.8 . . ?
C21 C22 C23 122.3(4) . . ?
C23 C22 H22 118.8 . . ?
O1 C23 O2 120.1(4) . . ?
O1 C23 C22 122.0(3) . . ?
O2 C23 C22 118.0(3) . . ?
C25 N2 C24 126(3) . . ?
C26 N2 C24 110(3) . . ?
C26 N2 C25 124.0(12) . . ?
N2 C24 H24A 109.5 . . ?
N2 C24 H24B 109.5 . . ?
N2 C24 H24C 109.5 . . ?
H24A C24 H24B 109.5 . . ?
H24A C24 H24C 109.5 . . ?
H24B C24 H24C 109.5 . . ?
N2 C25 H25A 109.5 . . ?
N2 C25 H25B 109.5 . . ?
N2 C25 H25C 109.5 . . ?
H25A C25 H25B 109.5 . . ?
H25A C25 H25C 109.5 . . ?
H25B C25 H25C 109.5 . . ?
O6 C26 N2 115.3(17) . . ?
O6 C26 C27 122(2) . . ?
N2 C26 C27 122.4(12) . . ?
C26 C27 H27A 109.5 . . ?
C26 C27 H27B 109.5 . . ?
C26 C27 H27C 109.5 . . ?
H27A C27 H27B 109.5 . . ?
H27A C27 H27C 109.5 . . ?
H27B C27 H27C 109.5 . . ?

loop_
_geom_bond_atom_site_label_1
_geom_bond_atom_site_label_2
_geom_bond_distance
_geom_bond_site_symmetry_2
_geom_bond_publ_flag
Mn1 O2 2.241(3) 3 ?
Mn1 O2 2.241(3) 7_556 ?
Mn1 O4 2.113(3) 5_666 ?
Mn1 O4 2.113(3) . ?
Mn1 O5 2.214(3) 5_666 ?
Mn1 O5 2.214(3) . ?
Mn2 O1 2.299(3) 3 ?
Mn2 O1 2.299(3) 4 ?
Mn2 O2 2.277(3) 4 ?
Mn2 O2 2.277(3) 3 ?
Mn2 O3 2.109(3) 2_655 ?
Mn2 O3 2.109(3) . ?
O1 C23 1.242(5) . ?
O2 C23 1.292(4) . ?
O3 C1 1.256(5) . ?
O4 C1 1.260(5) . ?
O5 H5A 0.8786 . ?
O5 H5B 0.8802 . ?
N1 C10 1.481(5) . ?
N1 C12 1.470(4) . ?
N1 C14 1.445(5) . ?
C1 C2 1.475(5) . ?
C2 H2 0.9300 . ?
C2 C3 1.304(6) . ?
C3 H3 0.9300 . ?
C3 C4 1.477(5) . ?
C4 C5 1.396(5) . ?
C4 C9 1.387(6) . ?
C5 H5 0.9300 . ?
C5 C6 1.376(6) . ?
C6 H6 0.9300 . ?
C6 C7 1.377(6) . ?
C7 C8 1.397(5) . ?
C7 C10 1.499(5) . ?
C8 H8 0.9300 . ?
C8 C9 1.383(5) . ?
C9 H9 0.9300 . ?
C10 H10A 0.9700 . ?
C10 H10B 0.9700 . ?
C11 H11A 0.9700 . ?
C11 H11B 0.9700 . ?
C11 C12 1.527(5) . ?
C11 C13 1.532(5) 7_547 ?
C12 H12 0.9800 . ?
C12 C13 1.520(5) . ?
C13 H13A 0.9700 . ?
C13 H13B 0.9700 . ?
C14 H14A 0.9700 . ?
C14 H14B 0.9700 . ?
C14 C15 1.490(6) . ?
C15 C16 1.391(5) . ?
C15 C20 1.385(5) . ?
C16 H16 0.9300 . ?
C16 C17 1.368(5) . ?
C17 H17 0.9300 . ?
C17 C18 1.404(5) . ?
C18 C19 1.394(5) . ?
C18 C21 1.461(6) . ?
C19 H19 0.9300 . ?
C19 C20 1.372(6) . ?
C20 H20 0.9300 . ?
C21 H21 0.9300 . ?
C21 C22 1.317(5) . ?
C22 H22 0.9300 . ?
C22 C23 1.475(6) . ?
O6 C26 1.302(16) . ?
N2 C24 1.58(3) . ?
N2 C25 1.469(16) . ?
N2 C26 1.351(9) . ?
C24 H24A 0.9600 . ?
C24 H24B 0.9600 . ?
C24 H24C 0.9600 . ?
C25 H25A 0.9600 . ?
C25 H25B 0.9600 . ?
C25 H25C 0.9600 . ?
C26 C27 1.426(16) . ?
C27 H27A 0.9600 . ?
C27 H27B 0.9600 . ?
C27 H27C 0.9600 . ?

loop_
_geom_hbond_atom_site_label_D
_geom_hbond_atom_site_label_H
_geom_hbond_atom_site_label_A
_geom_hbond_distance_DH
_geom_hbond_distance_HA
_geom_hbond_distance_DA
_geom_hbond_angle_DHA
_geom_hbond_site_symmetry_A
_geom_hbond_publ_flag
O5 H5B O6 0.88 1.77 2.64(2) 171.4 . yes
O5 H5B O6 0.88 1.84 2.72(2) 174.3 2_656 yes

loop_
_geom_torsion_atom_site_label_1
_geom_torsion_atom_site_label_2
_geom_torsion_atom_site_label_3
_geom_torsion_atom_site_label_4
_geom_torsion
_geom_torsion_site_symmetry_1
_geom_torsion_site_symmetry_2
_geom_torsion_site_symmetry_3
_geom_torsion_site_symmetry_4
_geom_torsion_publ_flag
Mn1 O2 C23 O1 121.3(3) 3_445 . . . ?
Mn1 O2 C23 C22 -58.3(4) 3_445 . . . ?
Mn1 O4 C1 O3 -52.3(7) . . . . ?
Mn1 O4 C1 C2 128.4(4) . . . . ?
Mn2 O1 C23 O2 -1.9(4) 3_445 . . . ?
Mn2 O1 C23 C22 177.6(3) 3_445 . . . ?
Mn2 O2 C23 O1 2.0(4) 3_445 . . . ?
Mn2 O2 C23 C22 -177.6(3) 3_445 . . . ?
Mn2 O3 C1 O4 -21.3(5) . . . . ?
Mn2 O3 C1 C2 158.0(3) . . . . ?
O3 C1 C2 C3 -2.8(6) . . . . ?
O4 C1 C2 C3 176.6(4) . . . . ?
N1 C12 C13 C11 174.3(3) . . . 7_547 ?
N1 C14 C15 C16 -50.2(5) . . . . ?
N1 C14 C15 C20 131.0(4) . . . . ?
C1 C2 C3 C4 176.0(4) . . . . ?
C2 C3 C4 C5 -170.1(4) . . . . ?
C2 C3 C4 C9 6.2(6) . . . . ?
C3 C4 C5 C6 177.4(4) . . . . ?
C3 C4 C9 C8 -176.9(4) . . . . ?
C4 C5 C6 C7 -0.1(6) . . . . ?
C5 C4 C9 C8 -0.5(6) . . . . ?
C5 C6 C7 C8 -1.1(6) . . . . ?
C5 C6 C7 C10 177.9(4) . . . . ?
C6 C7 C8 C9 1.4(6) . . . . ?
C6 C7 C10 N1 -74.1(5) . . . . ?
C7 C8 C9 C4 -0.6(6) . . . . ?
C8 C7 C10 N1 104.9(4) . . . . ?
C9 C4 C5 C6 0.9(6) . . . . ?
C10 N1 C12 C11 -66.8(4) . . . . ?
C10 N1 C12 C13 60.2(4) . . . . ?
C10 N1 C14 C15 175.9(3) . . . . ?
C10 C7 C8 C9 -177.6(4) . . . . ?
C11 C12 C13 C11 -58.4(5) . . . 7_547 ?
C12 N1 C10 C7 166.1(3) . . . . ?
C12 N1 C14 C15 -56.8(4) . . . . ?
C13 C11 C12 N1 -173.1(3) 7_547 . . . ?
C13 C11 C12 C13 57.6(5) 7_547 . . . ?
C14 N1 C10 C7 -67.5(4) . . . . ?
C14 N1 C12 C11 168.0(3) . . . . ?
C14 N1 C12 C13 -64.9(4) . . . . ?
C14 C15 C16 C17 -178.3(3) . . . . ?
C14 C15 C20 C19 176.9(3) . . . . ?
C15 C16 C17 C18 0.8(6) . . . . ?
C16 C15 C20 C19 -2.0(5) . . . . ?
C16 C17 C18 C19 -0.8(5) . . . . ?
C16 C17 C18 C21 179.5(3) . . . . ?
C17 C18 C19 C20 -0.5(6) . . . . ?
C17 C18 C21 C22 -152.8(4) . . . . ?
C18 C19 C20 C15 2.0(6) . . . . ?
C18 C21 C22 C23 -174.4(3) . . . . ?
C19 C18 C21 C22 27.5(6) . . . . ?
C20 C15 C16 C17 0.6(5) . . . . ?
C21 C18 C19 C20 179.2(3) . . . . ?
C21 C22 C23 O1 3.4(6) . . . . ?
C21 C22 C23 O2 -177.0(4) . . . . ?
C24 N2 C26 O6 -178(4) . . . . ?
C24 N2 C26 C27 -4(4) . . . . ?
C25 N2 C26 O6 -3(3) . . . . ?
C25 N2 C26 C27 171(4) . . . . ?
